data_7209199
loop_
_publ_author_name
'Liao, Yuanyuan'
'G\'enot, Val\'erie'
'M\'eallet-Renault, Rachel'
'Vu, Thanh T.'
'Audibert, Jean-Fr\'ed\'eric'
'Lemaistre, Jean-Pierre'
'Clavier, Gilles'
'Retailleau, Pascal'
'Pansu, Robert B.'

_publ_section_title
;
 Spectroscopy of BODIPY in solid phase: crystal and nanoparticles.
;
_journal_issue 9
_journal_name_full 'Physical chemistry chemical physics : PCCP'
_journal_page_first 3186
_journal_page_last 3195
_journal_paper_doi 10.1039/c2cp43289g
_journal_volume 15
_journal_year 2013
_chemical_formula_moiety 'C38 H45 B F2 N2'
_chemical_formula_sum 'C38 H45 B F2 N2'
_chemical_formula_weight 578.57
_chemical_name_common 'Adamantyl mesityl BODIPY'
_chemical_name_systematic
;
4,4-Difluoro-3,5-di-(adamantyl)-8-mesityl-4-bora-3a,4a-diaza-s-indacene
;
_space_group_IT_number 14
_symmetry_cell_setting monoclinic
_symmetry_space_group_name_Hall '-P 2ybc'
_symmetry_space_group_name_H-M 'P 1 21/c 1'
_atom_sites_solution_hydrogens difmap
_atom_sites_solution_primary direct
_atom_sites_solution_secondary difmap
_audit_creation_method SHELXL-97
_cell_angle_alpha 90.00
_cell_angle_beta 98.905(7)
_cell_angle_gamma 90.00
_cell_formula_units_Z 4
_cell_length_a 14.0557(3)
_cell_length_b 11.4779(3)
_cell_length_c 19.3737(13)
_cell_measurement_reflns_used 8387
_cell_measurement_temperature 200(2)
_cell_measurement_theta_max 72.0
_cell_measurement_theta_min 6.9
_cell_volume 3087.9(2)
_computing_cell_refinement 'CrystalClear-SM Expert 2.0 r4 (Rigaku, 2009)'
_computing_data_collection 'CrystalClear-SM Expert 2.0 r4 (Rigaku, 2009)'
_computing_data_reduction 'CrystalClear-SM Expert 2.0 r4 (Rigaku, 2009)'
_computing_molecular_graphics 'PLATON (Spek, 2003)'
_computing_publication_material 'SHELXL97 (Sheldrick, 2008)'
_computing_structure_refinement 'SHELXL97 (Sheldrick, 2008); CRYSTALBUILDER (Welter, 2006)'
_computing_structure_solution 'SHELXS97 (Sheldrick, 2008)'
_diffrn_ambient_temperature 200(2)
_diffrn_detector_type 'RAPID II large area curved imaging plate detector '
_diffrn_measured_fraction_theta_full 0.947
_diffrn_measured_fraction_theta_max 0.947
_diffrn_measurement_device_type 'Rigaku rapid II RAXIS conversion'
_diffrn_measurement_method 'profile data from \w-scans'
_diffrn_radiation_monochromator graphite
_diffrn_radiation_source 'fine-focus sealed tube'
_diffrn_radiation_type CuK\a
_diffrn_radiation_wavelength 1.54187
_diffrn_reflns_av_R_equivalents 0.0586
_diffrn_reflns_av_sigmaI/netI 0.0542
_diffrn_reflns_limit_h_max 16
_diffrn_reflns_limit_h_min -16
_diffrn_reflns_limit_k_max 11
_diffrn_reflns_limit_k_min -14
_diffrn_reflns_limit_l_max 23
_diffrn_reflns_limit_l_min -19
_diffrn_reflns_number 20448
_diffrn_reflns_theta_full 72.10
_diffrn_reflns_theta_max 72.10
_diffrn_reflns_theta_min 7.14
_exptl_absorpt_coefficient_mu 0.626
_exptl_absorpt_correction_T_max 1.000
_exptl_absorpt_correction_T_min 0.833
_exptl_absorpt_correction_type multi-scan
_exptl_absorpt_process_details 'FS_ABSCOR (Rigaku, 2009)'
_exptl_crystal_colour red
_exptl_crystal_density_diffrn 1.245
_exptl_crystal_density_method 'not measured'
_exptl_crystal_description prism
_exptl_crystal_F_000 1240
_exptl_crystal_size_max 0.42
_exptl_crystal_size_mid 0.36
_exptl_crystal_size_min 0.28
_refine_diff_density_max 0.238
_refine_diff_density_min -0.205
_refine_diff_density_rms 0.044
_refine_ls_extinction_coef 0.0019(3)
_refine_ls_extinction_expression Fc^*^=kFc[1+0.001xFc^2^\l^3^/sin(2\q)]^-1/4^
_refine_ls_extinction_method SHELXL
_refine_ls_goodness_of_fit_ref 1.152
_refine_ls_hydrogen_treatment constr
_refine_ls_matrix_type full
_refine_ls_number_parameters 392
_refine_ls_number_reflns 5756
_refine_ls_number_restraints 0
_refine_ls_restrained_S_all 1.152
_refine_ls_R_factor_all 0.0616
_refine_ls_R_factor_gt 0.0491
_refine_ls_shift/su_max 0.001
_refine_ls_shift/su_mean 0.000
_refine_ls_structure_factor_coef Fsqd
_refine_ls_weighting_details 'calc w=1/[\s^2^(Fo^2^)+(0.0756P)^2^+0.1698P] where P=(Fo^2^+2Fc^2^)/3'
_refine_ls_weighting_scheme calc
_refine_ls_wR_factor_gt 0.1383
_refine_ls_wR_factor_ref 0.1488
_reflns_number_gt 4394
_reflns_number_total 5770
_reflns_threshold_expression >2sigma(I)
_cod_data_source_file c2cp43289g.txt
_cod_data_source_block Adamantyl_mesityl_BODIPY
_cod_depositor_comments
;
The following automatic conversions were performed:

'_exptl_absorpt_correction_type' value 'Multi-scan' changed to
'multi-scan' according to
/home/saulius/struct/CIF-dictionaries/cif_core.dic dictionary named
'cif_core.dic' version 2.4.2 from 2011-04-26.

Automatic conversion script
Id: cif_fix_values 1891 2012-01-12 08:04:46Z andrius 
;
_cod_original_sg_symbol_H-M 'P 21/c'
_cod_database_code 7209199

loop_
_symmetry_equiv_pos_as_xyz
'x, y, z'
'-x, y+1/2, -z+1/2'
'-x, -y, -z'
'x, -y-1/2, z-1/2'

loop_
_atom_site_label
_atom_site_type_symbol
_atom_site_fract_x
_atom_site_fract_y
_atom_site_fract_z
_atom_site_U_iso_or_equiv
_atom_site_adp_type
_atom_site_occupancy
_atom_site_symmetry_multiplicity
_atom_site_calc_flag
_atom_site_refinement_flags
F1 F 1.26208(6) 0.49098(9) 0.32372(4) 0.0433(3) Uani 1 1 d .
F2 F 1.25747(7) 0.65974(9) 0.26253(5) 0.0450(3) Uani 1 1 d .
N1 N 1.11884(8) 0.60941(13) 0.31541(6) 0.0296(3) Uani 1 1 d .
N2 N 1.16334(8) 0.50084(12) 0.20916(6) 0.0290(3) Uani 1 1 d .
C5 C 1.20784(10) 0.43720(15) 0.16374(7) 0.0275(4) Uani 1 1 d .
C29 C 1.30663(10) 0.38003(15) 0.17834(7) 0.0257(4) Uani 1 1 d .
C13 C 0.71448(11) 0.63049(17) 0.10184(7) 0.0362(4) Uani 1 1 d .
C30 C 1.31005(11) 0.28533(16) 0.23551(7) 0.0316(4) Uani 1 1 d .
H30A H 1.2969 0.3212 0.2795 0.038 Uiso 1 1 calc R
H30B H 1.2597 0.2261 0.2209 0.038 Uiso 1 1 calc R
C8 C 1.07098(10) 0.52833(15) 0.17461(7) 0.0299(4) Uani 1 1 d .
C10 C 0.90318(10) 0.60263(16) 0.17010(7) 0.0303(4) Uani 1 1 d .
C31 C 1.40943(11) 0.22656(16) 0.24786(8) 0.0337(4) Uani 1 1 d .
H31 H 1.4110 0.1671 0.2858 0.040 Uiso 1 1 calc R
C4 C 1.11485(11) 0.65291(16) 0.38057(8) 0.0343(4) Uani 1 1 d .
C38 C 1.42817(11) 0.16692(16) 0.18107(8) 0.0360(4) Uani 1 1 d .
H38A H 1.4920 0.1285 0.1891 0.043 Uiso 1 1 calc R
H38B H 1.3786 0.1066 0.1671 0.043 Uiso 1 1 calc R
C7 C 1.06011(11) 0.48221(16) 0.10682(8) 0.0354(4) Uani 1 1 d .
H7 H 1.0046 0.4882 0.0722 0.043 Uiso 1 1 calc R
C11 C 0.83285(11) 0.52125(16) 0.18123(8) 0.0327(4) Uani 1 1 d .
C3 C 1.02122(11) 0.69384(19) 0.38279(9) 0.0475(5) Uani 1 1 d .
H3 H 0.9991 0.7273 0.4223 0.057 Uiso 1 1 calc R
C6 C 1.14442(11) 0.42686(17) 0.09987(8) 0.0355(4) Uani 1 1 d .
H6 H 1.1580 0.3882 0.0591 0.043 Uiso 1 1 calc R
C12 C 0.73934(11) 0.53781(17) 0.14642(8) 0.0367(4) Uani 1 1 d .
H12 H 0.6910 0.4833 0.1536 0.044 Uiso 1 1 calc R
C19 C 1.19515(10) 0.65646(15) 0.44334(7) 0.0301(4) Uani 1 1 d .
C32 C 1.48773(11) 0.31777(17) 0.26973(8) 0.0401(5) Uani 1 1 d .
H32A H 1.4762 0.3567 0.3133 0.048 Uiso 1 1 calc R
H32B H 1.5516 0.2795 0.2787 0.048 Uiso 1 1 calc R
C1 C 1.02704(11) 0.62422(16) 0.27625(8) 0.0332(4) Uani 1 1 d .
C9 C 1.00406(10) 0.58634(15) 0.20771(7) 0.0304(4) Uani 1 1 d .
C34 C 1.38785(10) 0.46947(16) 0.19960(8) 0.0339(4) Uani 1 1 d .
H34A H 1.3869 0.5287 0.1624 0.041 Uiso 1 1 calc R
H34B H 1.3774 0.5097 0.2430 0.041 Uiso 1 1 calc R
C33 C 1.48612(11) 0.40773(17) 0.21147(9) 0.0377(4) Uani 1 1 d .
H33 H 1.5379 0.4666 0.2256 0.045 Uiso 1 1 calc R
C37 C 1.32704(11) 0.31785(17) 0.11137(7) 0.0338(4) Uani 1 1 d .
H37A H 1.2760 0.2595 0.0968 0.041 Uiso 1 1 calc R
H37B H 1.3255 0.3756 0.0733 0.041 Uiso 1 1 calc R
C36 C 1.42532(11) 0.25719(16) 0.12336(8) 0.0336(4) Uani 1 1 d .
H36 H 1.4366 0.2180 0.0792 0.040 Uiso 1 1 calc R
B1 B 1.20512(12) 0.56431(18) 0.27939(9) 0.0303(5) Uani 1 1 d .
C35 C 1.50409(11) 0.34777(17) 0.14464(9) 0.0399(5) Uani 1 1 d .
H35A H 1.5679 0.3094 0.1523 0.048 Uiso 1 1 calc R
H35B H 1.5037 0.4061 0.1069 0.048 Uiso 1 1 calc R
C27 C 1.28895(12) 0.70759(19) 0.42600(8) 0.0425(5) Uani 1 1 d .
H27A H 1.2774 0.7878 0.4079 0.051 Uiso 1 1 calc R
H27B H 1.3120 0.6601 0.3893 0.051 Uiso 1 1 calc R
C2 C 0.96727(11) 0.67733(18) 0.31842(9) 0.0461(5) Uani 1 1 d .
H2 H 0.9016 0.6980 0.3049 0.055 Uiso 1 1 calc R
C17 C 0.61136(12) 0.6468(2) 0.06641(9) 0.0541(6) Uani 1 1 d .
H17A H 0.6035 0.7253 0.0464 0.081 Uiso 1 1 calc R
H17B H 0.5677 0.6368 0.1008 0.081 Uiso 1 1 calc R
H17C H 0.5962 0.5889 0.0291 0.081 Uiso 1 1 calc R
C15 C 0.88028(11) 0.69747(17) 0.12570(8) 0.0358(4) Uani 1 1 d .
C23 C 1.24063(13) 0.7351(2) 0.56652(9) 0.0555(6) Uani 1 1 d .
H23 H 1.2181 0.7848 0.6032 0.067 Uiso 1 1 calc R
C18 C 0.95440(13) 0.7890(2) 0.11577(12) 0.0603(6) Uani 1 1 d .
H18A H 0.9489 0.8547 0.1472 0.091 Uiso 1 1 calc R
H18B H 0.9433 0.8162 0.0673 0.091 Uiso 1 1 calc R
H18C H 1.0191 0.7552 0.1264 0.091 Uiso 1 1 calc R
C16 C 0.85552(13) 0.41860(18) 0.22923(10) 0.0481(5) Uani 1 1 d .
H16A H 0.8740 0.4463 0.2773 0.072 Uiso 1 1 calc R
H16B H 0.9088 0.3741 0.2151 0.072 Uiso 1 1 calc R
H16C H 0.7986 0.3686 0.2266 0.072 Uiso 1 1 calc R
C25 C 1.33298(14) 0.7851(2) 0.54774(9) 0.0541(6) Uani 1 1 d .
H25A H 1.3832 0.7870 0.5896 0.065 Uiso 1 1 calc R
H25B H 1.3219 0.8658 0.5303 0.065 Uiso 1 1 calc R
C20 C 1.21345(15) 0.53349(18) 0.47298(9) 0.0533(6) Uani 1 1 d .
H20A H 1.2343 0.4821 0.4371 0.064 Uiso 1 1 calc R
H20B H 1.1532 0.5013 0.4858 0.064 Uiso 1 1 calc R
C26 C 1.36590(12) 0.7094(2) 0.49171(9) 0.0516(6) Uani 1 1 d .
H26 H 1.4271 0.7418 0.4793 0.062 Uiso 1 1 calc R
C14 C 0.78561(11) 0.70876(17) 0.09177(8) 0.0376(4) Uani 1 1 d .
H14 H 0.7696 0.7724 0.0608 0.045 Uiso 1 1 calc R
C24 C 1.16322(13) 0.7333(2) 0.50090(9) 0.0579(6) Uani 1 1 d .
H24A H 1.1515 0.8137 0.4831 0.070 Uiso 1 1 calc R
H24B H 1.1022 0.7028 0.5133 0.070 Uiso 1 1 calc R
C22 C 1.25791(16) 0.6121(2) 0.59395(9) 0.0702(8) Uani 1 1 d .
H22A H 1.1976 0.5798 0.6066 0.084 Uiso 1 1 calc R
H22B H 1.3073 0.6126 0.6364 0.084 Uiso 1 1 calc R
C28 C 1.38355(15) 0.5870(2) 0.51854(11) 0.0714(8) Uani 1 1 d .
H28A H 1.4345 0.5873 0.5600 0.086 Uiso 1 1 calc R
H28B H 1.4058 0.5380 0.4821 0.086 Uiso 1 1 calc R
C21 C 1.29182(18) 0.5370(2) 0.53795(10) 0.0687(7) Uani 1 1 d .
H21 H 1.3044 0.4561 0.5563 0.082 Uiso 1 1 calc R

loop_
_atom_site_aniso_label
_atom_site_aniso_U_11
_atom_site_aniso_U_22
_atom_site_aniso_U_33
_atom_site_aniso_U_23
_atom_site_aniso_U_13
_atom_site_aniso_U_12
F1 0.0385(5) 0.0569(8) 0.0299(5) -0.0091(4) -0.0089(4) 0.0214(5)
F2 0.0394(6) 0.0496(8) 0.0478(6) -0.0141(5) 0.0127(4) -0.0108(5)
N1 0.0218(6) 0.0373(10) 0.0279(6) -0.0051(6) -0.0019(5) 0.0051(6)
N2 0.0213(6) 0.0384(10) 0.0255(6) -0.0003(6) -0.0017(5) 0.0035(6)
C5 0.0250(7) 0.0318(11) 0.0250(7) -0.0020(7) 0.0017(6) 0.0014(7)
C29 0.0239(7) 0.0282(11) 0.0239(6) 0.0005(6) 0.0006(5) 0.0008(6)
C13 0.0243(8) 0.0564(13) 0.0258(7) -0.0037(8) -0.0025(6) 0.0075(8)
C30 0.0304(8) 0.0360(12) 0.0283(7) 0.0014(7) 0.0043(6) 0.0002(7)
C8 0.0222(7) 0.0357(11) 0.0293(7) 0.0004(7) -0.0034(6) 0.0028(7)
C10 0.0218(7) 0.0396(12) 0.0275(7) -0.0027(7) -0.0021(6) 0.0045(7)
C31 0.0330(8) 0.0386(12) 0.0286(7) 0.0047(7) 0.0016(6) 0.0070(7)
C4 0.0263(8) 0.0453(13) 0.0303(7) -0.0070(7) 0.0013(6) 0.0044(7)
C38 0.0334(8) 0.0351(12) 0.0373(8) -0.0027(8) -0.0008(7) 0.0044(7)
C7 0.0282(8) 0.0462(13) 0.0287(7) -0.0018(7) -0.0059(6) 0.0036(7)
C11 0.0281(8) 0.0389(12) 0.0299(7) -0.0016(7) 0.0005(6) 0.0025(7)
C3 0.0281(8) 0.0748(16) 0.0388(9) -0.0181(9) 0.0023(7) 0.0107(9)
C6 0.0315(8) 0.0468(13) 0.0260(7) -0.0068(7) -0.0030(6) 0.0051(8)
C12 0.0252(8) 0.0497(13) 0.0338(8) -0.0041(8) 0.0001(6) -0.0036(8)
C19 0.0258(7) 0.0366(12) 0.0267(7) -0.0041(7) 0.0002(6) 0.0018(7)
C32 0.0293(8) 0.0511(14) 0.0357(8) -0.0104(8) -0.0080(7) 0.0095(8)
C1 0.0214(7) 0.0425(12) 0.0339(8) -0.0047(7) -0.0016(6) 0.0065(7)
C9 0.0234(8) 0.0343(11) 0.0316(7) -0.0005(7) -0.0011(6) 0.0016(7)
C34 0.0269(8) 0.0332(12) 0.0417(8) -0.0030(7) 0.0060(6) -0.0002(7)
C33 0.0235(8) 0.0386(12) 0.0503(10) -0.0093(8) 0.0034(7) -0.0037(7)
C37 0.0314(8) 0.0442(12) 0.0247(7) -0.0031(7) 0.0011(6) 0.0086(8)
C36 0.0323(8) 0.0404(12) 0.0282(7) -0.0025(7) 0.0047(6) 0.0079(7)
B1 0.0211(8) 0.0383(14) 0.0295(8) -0.0064(8) -0.0023(6) 0.0027(8)
C35 0.0294(8) 0.0449(13) 0.0478(9) -0.0015(9) 0.0136(7) 0.0030(8)
C27 0.0362(9) 0.0603(14) 0.0294(8) -0.0032(8) 0.0000(7) -0.0107(9)
C2 0.0239(8) 0.0696(16) 0.0426(9) -0.0137(9) -0.0016(7) 0.0118(8)
C17 0.0272(9) 0.0968(19) 0.0348(8) 0.0078(10) -0.0058(7) 0.0066(10)
C15 0.0280(8) 0.0410(12) 0.0369(8) 0.0046(8) 0.0006(6) 0.0030(7)
C23 0.0442(10) 0.0849(19) 0.0349(9) -0.0259(10) -0.0017(8) 0.0105(11)
C18 0.0385(10) 0.0598(16) 0.0793(14) 0.0233(12) -0.0017(9) -0.0060(10)
C16 0.0394(10) 0.0487(14) 0.0539(11) 0.0110(10) -0.0001(8) 0.0032(9)
C25 0.0609(12) 0.0555(15) 0.0401(9) -0.0120(9) -0.0101(8) -0.0117(11)
C20 0.0680(13) 0.0476(15) 0.0386(9) 0.0026(9) -0.0100(9) -0.0116(11)
C26 0.0319(9) 0.0865(18) 0.0348(9) -0.0126(10) 0.0002(7) -0.0136(10)
C14 0.0318(8) 0.0454(13) 0.0335(8) 0.0092(8) -0.0014(6) 0.0084(8)
C24 0.0387(10) 0.0921(19) 0.0403(10) -0.0250(11) -0.0024(8) 0.0150(11)
C22 0.0706(15) 0.107(2) 0.0293(9) 0.0064(11) -0.0028(9) -0.0236(14)
C28 0.0520(13) 0.100(2) 0.0518(11) -0.0264(13) -0.0243(10) 0.0337(13)
C21 0.0988(18) 0.0518(16) 0.0438(11) 0.0095(10) -0.0254(11) 0.0013(13)

loop_
_atom_type_symbol
_atom_type_description
_atom_type_scat_dispersion_real
_atom_type_scat_dispersion_imag
_atom_type_scat_source
C C 0.0181 0.0091 'International Tables Vol C Tables 4.2.6.8 and 6.1.1.4'
H H 0.0000 0.0000 'International Tables Vol C Tables 4.2.6.8 and 6.1.1.4'
B B 0.0090 0.0039 'International Tables Vol C Tables 4.2.6.8 and 6.1.1.4'
F F 0.0727 0.0534 'International Tables Vol C Tables 4.2.6.8 and 6.1.1.4'
N N 0.0311 0.0180 'International Tables Vol C Tables 4.2.6.8 and 6.1.1.4'

loop_
_geom_angle_atom_site_label_1
_geom_angle_atom_site_label_2
_geom_angle_atom_site_label_3
_geom_angle
C4 N1 C1 106.83(12)
C4 N1 B1 132.29(11)
C1 N1 B1 120.44(12)
C5 N2 C8 107.17(11)
C5 N2 B1 131.05(12)
C8 N2 B1 120.17(13)
N2 C5 C6 108.59(13)
N2 C5 C29 127.28(12)
C6 C5 C29 124.06(14)
C5 C29 C34 112.26(13)
C5 C29 C37 108.99(11)
C34 C29 C37 107.79(12)
C5 C29 C30 111.24(12)
C34 C29 C30 109.67(11)
C37 C29 C30 106.69(14)
C14 C13 C12 118.11(14)
C14 C13 C17 121.22(16)
C12 C13 C17 120.66(16)
C31 C30 C29 110.29(12)
C31 C30 H30A 109.6
C29 C30 H30A 109.6
C31 C30 H30B 109.6
C29 C30 H30B 109.6
H30A C30 H30B 108.1
C9 C8 N2 122.09(13)
C9 C8 C7 129.08(13)
N2 C8 C7 108.72(13)
C15 C10 C11 120.98(14)
C15 C10 C9 120.46(15)
C11 C10 C9 118.56(14)
C38 C31 C32 109.35(14)
C38 C31 C30 109.75(12)
C32 C31 C30 109.90(14)
C38 C31 H31 109.3
C32 C31 H31 109.3
C30 C31 H31 109.3
N1 C4 C3 108.86(13)
N1 C4 C19 127.93(13)
C3 C4 C19 123.20(14)
C36 C38 C31 109.28(14)
C36 C38 H38A 109.8
C31 C38 H38A 109.8
C36 C38 H38B 109.8
C31 C38 H38B 109.8
H38A C38 H38B 108.3
C6 C7 C8 107.26(12)
C6 C7 H7 126.4
C8 C7 H7 126.4
C12 C11 C10 118.00(15)
C12 C11 C16 119.96(16)
C10 C11 C16 122.04(14)
C2 C3 C4 108.38(15)
C2 C3 H3 125.8
C4 C3 H3 125.8
C7 C6 C5 108.24(14)
C7 C6 H6 125.9
C5 C6 H6 125.9
C13 C12 C11 122.41(16)
C13 C12 H12 118.8
C11 C12 H12 118.8
C4 C19 C27 113.09(13)
C4 C19 C20 109.56(14)
C27 C19 C20 109.65(15)
C4 C19 C24 109.23(13)
C27 C19 C24 107.28(15)
C20 C19 C24 107.88(15)
C33 C32 C31 109.28(12)
C33 C32 H32A 109.8
C31 C32 H32A 109.8
C33 C32 H32B 109.8
C31 C32 H32B 109.8
H32A C32 H32B 108.3
C9 C1 C2 128.58(14)
C9 C1 N1 122.58(14)
C2 C1 N1 108.80(13)
C1 C9 C8 121.24(13)
C1 C9 C10 119.20(14)
C8 C9 C10 119.47(13)
C33 C34 C29 110.09(14)
C33 C34 H34A 109.6
C29 C34 H34A 109.6
C33 C34 H34B 109.6
C29 C34 H34B 109.6
H34A C34 H34B 108.2
C35 C33 C32 109.73(15)
C35 C33 C34 110.17(13)
C32 C33 C34 109.41(13)
C35 C33 H33 109.2
C32 C33 H33 109.2
C34 C33 H33 109.2
C36 C37 C29 111.26(11)
C36 C37 H37A 109.4
C29 C37 H37A 109.4
C36 C37 H37B 109.4
C29 C37 H37B 109.4
H37A C37 H37B 108.0
C38 C36 C35 109.26(13)
C38 C36 C37 109.98(13)
C35 C36 C37 109.29(14)
C38 C36 H36 109.4
C35 C36 H36 109.4
C37 C36 H36 109.4
F1 B1 F2 110.70(13)
F1 B1 N2 111.18(15)
F2 B1 N2 107.60(13)
F1 B1 N1 109.84(13)
F2 B1 N1 108.50(14)
N2 B1 N1 108.94(11)
C33 C35 C36 109.17(13)
C33 C35 H35A 109.8
C36 C35 H35A 109.8
C33 C35 H35B 109.8
C36 C35 H35B 109.8
H35A C35 H35B 108.3
C19 C27 C26 110.10(14)
C19 C27 H27A 109.6
C26 C27 H27A 109.6
C19 C27 H27B 109.6
C26 C27 H27B 109.6
H27A C27 H27B 108.2
C3 C2 C1 107.12(14)
C3 C2 H2 126.4
C1 C2 H2 126.4
C13 C17 H17A 109.5
C13 C17 H17B 109.5
H17A C17 H17B 109.5
C13 C17 H17C 109.5
H17A C17 H17C 109.5
H17B C17 H17C 109.5
C10 C15 C14 118.38(16)
C10 C15 C18 121.53(14)
C14 C15 C18 120.05(16)
C25 C23 C22 109.90(18)
C25 C23 C24 109.22(17)
C22 C23 C24 109.34(18)
C25 C23 H23 109.5
C22 C23 H23 109.5
C24 C23 H23 109.5
C15 C18 H18A 109.5
C15 C18 H18B 109.5
H18A C18 H18B 109.5
C15 C18 H18C 109.5
H18A C18 H18C 109.5
H18B C18 H18C 109.5
C11 C16 H16A 109.5
C11 C16 H16B 109.5
H16A C16 H16B 109.5
C11 C16 H16C 109.5
H16A C16 H16C 109.5
H16B C16 H16C 109.5
C23 C25 C26 108.82(16)
C23 C25 H25A 109.9
C26 C25 H25A 109.9
C23 C25 H25B 109.9
C26 C25 H25B 109.9
H25A C25 H25B 108.3
C19 C20 C21 109.87(16)
C19 C20 H20A 109.7
C21 C20 H20A 109.7
C19 C20 H20B 109.7
C21 C20 H20B 109.7
H20A C20 H20B 108.2
C28 C26 C25 109.85(17)
C28 C26 C27 109.30(16)
C25 C26 C27 110.28(16)
C28 C26 H26 109.1
C25 C26 H26 109.1
C27 C26 H26 109.1
C13 C14 C15 122.11(16)
C13 C14 H14 118.9
C15 C14 H14 118.9
C23 C24 C19 110.92(14)
C23 C24 H24A 109.5
C19 C24 H24A 109.5
C23 C24 H24B 109.5
C19 C24 H24B 109.5
H24A C24 H24B 108.0
C23 C22 C21 109.23(17)
C23 C22 H22A 109.8
C21 C22 H22A 109.8
C23 C22 H22B 109.8
C21 C22 H22B 109.8
H22A C22 H22B 108.3
C26 C28 C21 109.82(17)
C26 C28 H28A 109.7
C21 C28 H28A 109.7
C26 C28 H28B 109.7
C21 C28 H28B 109.7
H28A C28 H28B 108.2
C28 C21 C22 109.66(19)
C28 C21 C20 109.67(17)
C22 C21 C20 109.57(19)
C28 C21 H21 109.3
C22 C21 H21 109.3
C20 C21 H21 109.3

loop_
_geom_bond_atom_site_label_1
_geom_bond_atom_site_label_2
_geom_bond_distance
F1 B1 1.3689(19)
F2 B1 1.386(2)
N1 C4 1.3667(19)
N1 C1 1.4022(17)
N1 B1 1.577(2)
N2 C5 1.3673(19)
N2 C8 1.4014(16)
N2 B1 1.575(2)
C5 C6 1.4137(18)
C5 C29 1.5222(19)
C29 C34 1.543(2)
C29 C37 1.546(2)
C29 C30 1.547(2)
C13 C14 1.380(2)
C13 C12 1.381(2)
C13 C17 1.5162(19)
C30 C31 1.536(2)
C30 H30A 0.9900
C30 H30B 0.9900
C8 C9 1.388(2)
C8 C7 1.402(2)
C10 C15 1.394(2)
C10 C11 1.401(2)
C10 C9 1.5021(18)
C31 C38 1.523(2)
C31 C32 1.530(2)
C31 H31 1.0000
C4 C3 1.404(2)
C4 C19 1.5264(19)
C38 C36 1.520(2)
C38 H38A 0.9900
C38 H38B 0.9900
C7 C6 1.369(2)
C7 H7 0.9500
C11 C12 1.3944(19)
C11 C16 1.504(2)
C3 C2 1.369(2)
C3 H3 0.9500
C6 H6 0.9500
C12 H12 0.9500
C19 C27 1.527(2)
C19 C20 1.531(3)
C19 C24 1.542(2)
C32 C33 1.527(2)
C32 H32A 0.9900
C32 H32B 0.9900
C1 C9 1.387(2)
C1 C2 1.399(2)
C34 C33 1.538(2)
C34 H34A 0.9900
C34 H34B 0.9900
C33 C35 1.522(2)
C33 H33 1.0000
C37 C36 1.532(2)
C37 H37A 0.9900
C37 H37B 0.9900
C36 C35 1.528(2)
C36 H36 1.0000
C35 H35A 0.9900
C35 H35B 0.9900
C27 C26 1.538(2)
C27 H27A 0.9900
C27 H27B 0.9900
C2 H2 0.9500
C17 H17A 0.9800
C17 H17B 0.9800
C17 H17C 0.9800
C15 C14 1.396(2)
C15 C18 1.512(3)
C23 C25 1.514(3)
C23 C22 1.515(3)
C23 C24 1.540(2)
C23 H23 1.0000
C18 H18A 0.9800
C18 H18B 0.9800
C18 H18C 0.9800
C16 H16A 0.9800
C16 H16B 0.9800
C16 H16C 0.9800
C25 C26 1.518(3)
C25 H25A 0.9900
C25 H25B 0.9900
C20 C21 1.540(2)
C20 H20A 0.9900
C20 H20B 0.9900
C26 C28 1.505(3)
C26 H26 1.0000
C14 H14 0.9500
C24 H24A 0.9900
C24 H24B 0.9900
C22 C21 1.519(3)
C22 H22A 0.9900
C22 H22B 0.9900
C28 C21 1.511(3)
C28 H28A 0.9900
C28 H28B 0.9900
C21 H21 1.0000

loop_
_geom_torsion_atom_site_label_1
_geom_torsion_atom_site_label_2
_geom_torsion_atom_site_label_3
_geom_torsion_atom_site_label_4
_geom_torsion
C8 N2 C5 C6 1.40(19)
B1 N2 C5 C6 -163.72(17)
C8 N2 C5 C29 -175.60(15)
B1 N2 C5 C29 19.3(3)
N2 C5 C29 C34 -60.4(2)
C6 C5 C29 C34 123.00(17)
N2 C5 C29 C37 -179.76(16)
C6 C5 C29 C37 3.7(2)
N2 C5 C29 C30 62.9(2)
C6 C5 C29 C30 -113.69(17)
C5 C29 C30 C31 178.41(12)
C34 C29 C30 C31 -56.82(17)
C37 C29 C30 C31 59.66(15)
C5 N2 C8 C9 175.70(16)
B1 N2 C8 C9 -17.2(2)
C5 N2 C8 C7 -1.00(19)
B1 N2 C8 C7 166.06(15)
C29 C30 C31 C38 -61.64(18)
C29 C30 C31 C32 58.64(16)
C1 N1 C4 C3 0.5(2)
B1 N1 C4 C3 172.65(18)
C1 N1 C4 C19 179.13(17)
B1 N1 C4 C19 -8.7(3)
C32 C31 C38 C36 -60.68(16)
C30 C31 C38 C36 59.93(17)
C9 C8 C7 C6 -176.21(18)
N2 C8 C7 C6 0.2(2)
C15 C10 C11 C12 0.2(2)
C9 C10 C11 C12 179.54(14)
C15 C10 C11 C16 -179.59(16)
C9 C10 C11 C16 -0.2(2)
N1 C4 C3 C2 -0.9(2)
C19 C4 C3 C2 -179.61(18)
C8 C7 C6 C5 0.7(2)
N2 C5 C6 C7 -1.3(2)
C29 C5 C6 C7 175.81(16)
C14 C13 C12 C11 0.1(2)
C17 C13 C12 C11 -178.49(16)
C10 C11 C12 C13 0.2(2)
C16 C11 C12 C13 179.94(16)
N1 C4 C19 C27 50.2(3)
C3 C4 C19 C27 -131.3(2)
N1 C4 C19 C20 -72.4(2)
C3 C4 C19 C20 106.0(2)
N1 C4 C19 C24 169.62(19)
C3 C4 C19 C24 -12.0(3)
C38 C31 C32 C33 59.75(17)
C30 C31 C32 C33 -60.77(17)
C4 N1 C1 C9 -178.00(17)
B1 N1 C1 C9 8.7(3)
C4 N1 C1 C2 0.0(2)
B1 N1 C1 C2 -173.20(16)
C2 C1 C9 C8 -175.88(19)
N1 C1 C9 C8 1.8(3)
C2 C1 C9 C10 0.7(3)
N1 C1 C9 C10 178.30(15)
N2 C8 C9 C1 2.6(3)
C7 C8 C9 C1 178.61(19)
N2 C8 C9 C10 -173.90(15)
C7 C8 C9 C10 2.1(3)
C15 C10 C9 C1 97.3(2)
C11 C10 C9 C1 -82.0(2)
C15 C10 C9 C8 -86.1(2)
C11 C10 C9 C8 94.58(19)
C5 C29 C34 C33 -178.23(12)
C37 C29 C34 C33 -58.20(16)
C30 C29 C34 C33 57.58(16)
C31 C32 C33 C35 -59.61(17)
C31 C32 C33 C34 61.37(18)
C29 C34 C33 C35 60.57(18)
C29 C34 C33 C32 -60.15(16)
C5 C29 C37 C36 -179.24(13)
C34 C29 C37 C36 58.68(18)
C30 C29 C37 C36 -59.04(17)
C31 C38 C36 C35 61.11(16)
C31 C38 C36 C37 -58.85(17)
C29 C37 C36 C38 59.91(19)
C29 C37 C36 C35 -60.03(18)
C5 N2 B1 F1 -50.9(2)
C8 N2 B1 F1 145.58(14)
C5 N2 B1 F2 70.5(2)
C8 N2 B1 F2 -93.05(16)
C5 N2 B1 N1 -172.09(15)
C8 N2 B1 N1 24.4(2)
C4 N1 B1 F1 46.4(2)
C1 N1 B1 F1 -142.31(15)
C4 N1 B1 F2 -74.7(2)
C1 N1 B1 F2 96.57(16)
C4 N1 B1 N2 168.44(17)
C1 N1 B1 N2 -20.3(2)
C32 C33 C35 C36 60.02(17)
C34 C33 C35 C36 -60.50(19)
C38 C36 C35 C33 -60.67(17)
C37 C36 C35 C33 59.72(17)
C4 C19 C27 C26 179.47(16)
C20 C19 C27 C26 -57.9(2)
C24 C19 C27 C26 59.0(2)
C4 C3 C2 C1 0.9(2)
C9 C1 C2 C3 177.3(2)
N1 C1 C2 C3 -0.6(2)
C11 C10 C15 C14 -0.8(2)
C9 C10 C15 C14 179.85(15)
C11 C10 C15 C18 177.16(17)
C9 C10 C15 C18 -2.2(3)
C22 C23 C25 C26 60.2(2)
C24 C23 C25 C26 -59.8(2)
C4 C19 C20 C21 -177.95(16)
C27 C19 C20 C21 57.4(2)
C24 C19 C20 C21 -59.1(2)
C23 C25 C26 C28 -60.1(2)
C23 C25 C26 C27 60.5(2)
C19 C27 C26 C28 59.8(2)
C19 C27 C26 C25 -61.1(2)
C12 C13 C14 C15 -0.8(3)
C17 C13 C14 C15 177.82(17)
C10 C15 C14 C13 1.1(3)
C18 C15 C14 C13 -176.85(17)
C25 C23 C24 C19 60.7(2)
C22 C23 C24 C19 -59.5(2)
C4 C19 C24 C23 177.63(17)
C27 C19 C24 C23 -59.4(2)
C20 C19 C24 C23 58.6(2)
C25 C23 C22 C21 -60.0(2)
C24 C23 C22 C21 59.9(2)
C25 C26 C28 C21 60.03(19)
C27 C26 C28 C21 -61.1(2)
C26 C28 C21 C22 -59.5(2)
C26 C28 C21 C20 60.9(2)
C23 C22 C21 C28 59.2(2)
C23 C22 C21 C20 -61.2(2)
C19 C20 C21 C28 -58.9(2)
C19 C20 C21 C22 61.5(2)
